data_1531615
loop_
_publ_author_name
'Kuang, X.-J.'
'Liao, F.-H.'
'Tian, S.-J.'
'Jing, X.-P.'

_publ_section_title
;
 A powder X-ray diffraction refinement of the Ba Nd2 Ti3 O10 structure
;
_journal_name_full 'Materials Research Bulletin'
_journal_page_first 1755
_journal_page_last 1761
_journal_volume 37
_journal_year 2002
_chemical_formula_sum 'Ba Nd2 O10 Ti3'
_chemical_name_systematic 'Ba Nd2 (Ti3 O10)'
_space_group_IT_number 11
_symmetry_space_group_name_Hall '-P 2yb'
_symmetry_space_group_name_H-M 'P 1 21/m 1'
_cell_angle_alpha 90
_cell_angle_beta 97.832
_cell_angle_gamma 90
_cell_formula_units_Z 4
_cell_length_a 7.7303
_cell_length_b 7.62578
_cell_length_c 14.23174
_cell_volume 831.129
_citation_journal_id_ASTM MRBUAC
_cod_data_source_file Kuang_MRBUAC_2002_775.cif
_cod_data_source_block Ba1Nd2O10Ti3
_cod_original_formula_sum 'Ba1 Nd2 O10 Ti3'
_cod_database_code 1531615

loop_
_symmetry_equiv_pos_as_xyz
x,y,z
-x,y+1/2,-z
-x,-y,-z
x,-y-1/2,z

loop_
_atom_site_label
_atom_site_type_symbol
_atom_site_fract_x
_atom_site_fract_y
_atom_site_fract_z
_atom_site_occupancy
_atom_site_U_iso_or_equiv
Nd3 Nd+3 0.7123 0.25 0.8484 1 0.0
Ba1 Ba+2 0.3824 0.75 0.4762 1 0.0
O3 O-2 0.684 -0.013 0.7228 1 0.0
O1 O-2 0.513 -0.052 0.849 1 0.0
O12 O-2 0.933 0.75 0.7003 1 0.0
O9 O-2 0.895 0.037 0.5742 1 0.0
Ti2 Ti+4 0.5 0 0 1 0.0
O4 O-2 0.416 0.25 0.7418 1 0.0
O5 O-2 0.413 0.75 0.6997 1 0.0
Ti1 Ti+4 0 0 0 1 0.0
Nd2 Nd+3 0.2841 0.25 0.1533 1 0.0
O6 O-2 0.528 0.25 0.9676 1 0.0
Nd4 Nd+3 0.7948 0.25 0.1568 1 0.0
Ba2 Ba+2 0.8739 0.75 0.4812 1 0.0
O11 O-2 -0.011 0.25 0.7223 1 0.0
O2 O-2 0.414 0.012 0.5709 1 0.0
Ti4 Ti+4 0.9232 0.0069 0.7084 1 0.0
O8 O-2 -0.031 -0.032 0.8685 1 0.0
O13 O-2 -0.008 0.25 0.9683 1 0.0
O10 O-2 0.198 0.023 0.7097 1 0.0
Nd1 Nd+3 0.2179 0.25 0.8512 1 0.0
O7 O-2 0.232 -0.018 -0.0121 1 0.0
Ti3 Ti+4 0.4307 -0.0096 0.7026 1 0.0
